data_7715229
loop_
_publ_author_name
'Luff, Martin S.'
'Walther, Luis'
'Finze, Maik'
'Radius, Udo'

_publ_section_title
;
 NHC-ligated nickel(II) cyanoborate complexes and salts.
;
_journal_issue 12
_journal_name_full 'Dalton transactions (Cambridge, England : 2003)'
_journal_page_first 5391
_journal_page_last 5400
_journal_paper_doi 10.1039/d4dt00231h
_journal_volume 53
_journal_year 2024
_chemical_formula_moiety 'C22 H36 B2 N8 Ni'
_chemical_formula_sum 'C22 H36 B2 N8 Ni'
_chemical_formula_weight 492.90
_space_group_crystal_system monoclinic
_space_group_IT_number 15
_space_group_name_Hall '-I 2ya'
_space_group_name_H-M_alt 'I 1 2/a 1'
_atom_sites_solution_hydrogens mixed
_atom_sites_solution_primary dual
_atom_sites_solution_secondary difmap
_audit_creation_method SHELXL-2018/3
_audit_update_record
;
2024-01-24 deposited with the CCDC.	2024-02-21 downloaded from the CCDC.
;
_cell_angle_alpha 90
_cell_angle_beta 95.8990(10)
_cell_angle_gamma 90
_cell_formula_units_Z 4
_cell_length_a 12.78370(10)
_cell_length_b 12.14390(10)
_cell_length_c 17.19820(10)
_cell_measurement_reflns_used 21937
_cell_measurement_temperature 100(2)
_cell_measurement_theta_max 77.2110
_cell_measurement_theta_min 4.4760
_cell_volume 2655.78(3)
_computing_cell_refinement 'CrysAlisPro 1.171.40.45a (Rigaku OD, 2019)'
_computing_data_collection 'CrysAlisPro 1.171.40.45a (Rigaku OD, 2019)'
_computing_data_reduction 'CrysAlisPro 1.171.40.45a (Rigaku OD, 2019)'
_computing_molecular_graphics 'Olex2 (Dolomanov et al., 2009)'
_computing_publication_material 'Olex2 (Dolomanov et al., 2009)'
_computing_structure_refinement 'SHELXL-2018/3 (Sheldrick, 2018)'
_computing_structure_solution 'SHELXT 2014/5 (Sheldrick, 2014)'
_diffrn_ambient_temperature 100(2)
_diffrn_detector_area_resol_mean 10.0000
_diffrn_measured_fraction_theta_full 1.000
_diffrn_measured_fraction_theta_max 1.000
_diffrn_measurement_device_type 'XtaLAB Synergy, Dualflex, HyPix'
_diffrn_measurement_method '\w scans'
_diffrn_radiation_type CuK\a
_diffrn_radiation_wavelength 1.54184
_diffrn_reflns_av_R_equivalents 0.0295
_diffrn_reflns_av_unetI/netI 0.0132
_diffrn_reflns_Laue_measured_fraction_full 1.000
_diffrn_reflns_Laue_measured_fraction_max 1.000
_diffrn_reflns_limit_h_max 15
_diffrn_reflns_limit_h_min -15
_diffrn_reflns_limit_k_max 15
_diffrn_reflns_limit_k_min -15
_diffrn_reflns_limit_l_max 17
_diffrn_reflns_limit_l_min -21
_diffrn_reflns_number 26921
_diffrn_reflns_point_group_measured_fraction_full 1.000
_diffrn_reflns_point_group_measured_fraction_max 1.000
_diffrn_reflns_theta_full 72.000
_diffrn_reflns_theta_max 74.450
_diffrn_reflns_theta_min 4.465
_diffrn_source 'micro-focus sealed X-ray tube'
_exptl_absorpt_coefficient_mu 1.239
_exptl_absorpt_correction_T_max 1.000
_exptl_absorpt_correction_T_min 0.527
_exptl_absorpt_correction_type gaussian
_exptl_absorpt_process_details
;
CrysAlisPro 1.171.40.49a (Rigaku Oxford Diffraction, 2019)
Numerical absorption correction based on gaussian integration over
			a multifaceted crystal model
Empirical absorption correction using spherical harmonics,
 implemented in SCALE3 ABSPACK scaling algorithm.
;
_exptl_crystal_colour yellow
_exptl_crystal_density_diffrn 1.233
_exptl_crystal_description block
_exptl_crystal_F_000 1048
_exptl_crystal_size_max 0.185
_exptl_crystal_size_mid 0.154
_exptl_crystal_size_min 0.145
_refine_diff_density_max 0.344
_refine_diff_density_min -0.301
_refine_diff_density_rms 0.048
_refine_ls_extinction_method none
_refine_ls_goodness_of_fit_ref 1.050
_refine_ls_hydrogen_treatment mixed
_refine_ls_matrix_type full
_refine_ls_number_parameters 162
_refine_ls_number_reflns 2710
_refine_ls_number_restraints 0
_refine_ls_restrained_S_all 1.050
_refine_ls_R_factor_all 0.0277
_refine_ls_R_factor_gt 0.0276
_refine_ls_shift/su_max 0.001
_refine_ls_shift/su_mean 0.000
_refine_ls_structure_factor_coef Fsqd
_refine_ls_weighting_details 'w=1/[\s^2^(Fo^2^)+(0.0340P)^2^+2.9547P] where P=(Fo^2^+2Fc^2^)/3'
_refine_ls_weighting_scheme calc
_refine_ls_wR_factor_gt 0.0711
_refine_ls_wR_factor_ref 0.0711
_reflns_Friedel_coverage 0.000
_reflns_number_gt 2682
_reflns_number_total 2710
_reflns_threshold_expression 'I > 2\s(I)'
_cod_data_source_file d4dt00231h2.cif
_cod_data_source_block Compound_cis_14b
_cod_depositor_comments 'Adding full bibliography for 7715213--7715230.cif.'
_cod_original_sg_symbol_H-M 'I 2/a'
_cod_database_code 7715229
_shelx_shelxl_version_number 2018/3
_shelx_space_group_comment
;
The symmetry employed for this shelxl refinement is uniquely defined
by the following loop, which should always be used as a source of
symmetry information in preference to the above space-group names.
They are only intended as comments.
;

loop_
_space_group_symop_operation_xyz
'x, y, z'
'-x+1/2, y, -z'
'x+1/2, y+1/2, z+1/2'
'-x+1, y+1/2, -z+1/2'
'-x, -y, -z'
'x-1/2, -y, z'
'-x+1/2, -y+1/2, -z+1/2'
'x, -y+1/2, z+1/2'

loop_
_atom_site_label
_atom_site_type_symbol
_atom_site_fract_x
_atom_site_fract_y
_atom_site_fract_z
_atom_site_U_iso_or_equiv
_atom_site_adp_type
_atom_site_occupancy
_atom_site_site_symmetry_order
_atom_site_calc_flag
_atom_site_refinement_flags_posn
_atom_site_refinement_flags_adp
_atom_site_refinement_flags_occupancy
_atom_site_disorder_assembly
_atom_site_disorder_group
Ni1_1 Ni 0.250000 0.63000(2) 0.500000 0.00986(9) Uani 1 2 d S T P . .
B1_2 B 0.11776(13) 0.36826(12) 0.32106(9) 0.0247(3) Uani 1 1 d . . . . .
C1_2 C 0.16805(9) 0.45322(10) 0.38498(7) 0.0165(2) Uani 1 1 d . . . . .
N1_2 N 0.19813(7) 0.51916(8) 0.42809(6) 0.0141(2) Uani 1 1 d . . . . .
C2_2 C 0.16466(10) 0.24848(10) 0.33426(7) 0.0194(3) Uani 1 1 d . . . . .
N2_2 N 0.19424(10) 0.15978(10) 0.34126(7) 0.0297(3) Uani 1 1 d . . . . .
H3_2 H 0.1331(15) 0.3997(16) 0.2622(11) 0.041(5) Uiso 1 1 d . . . . .
H4_2 H 0.0311(15) 0.3665(15) 0.3275(11) 0.042(5) Uiso 1 1 d . . . . .
C1_3 C 0.31396(9) 0.73964(9) 0.56777(6) 0.0114(2) Uani 1 1 d . . . . .
N2_3 N 0.26959(7) 0.82136(8) 0.60642(5) 0.01211(19) Uani 1 1 d . . . . .
C3_3 C 0.34611(9) 0.88425(9) 0.64882(7) 0.0148(2) Uani 1 1 d . . . . .
H3_3 H 0.334819 0.946626 0.680237 0.018 Uiso 1 1 calc R U . . .
C4_3 C 0.43947(9) 0.83962(9) 0.63674(7) 0.0145(2) Uani 1 1 d . . . . .
H4_3 H 0.506736 0.864375 0.658373 0.017 Uiso 1 1 calc R U . . .
N5_3 N 0.41915(7) 0.75090(8) 0.58689(5) 0.01195(19) Uani 1 1 d . . . . .
C6_3 C 0.15546(9) 0.84035(10) 0.60754(7) 0.0147(2) Uani 1 1 d . . . . .
H6_3 H 0.116910 0.779694 0.577494 0.018 Uiso 1 1 calc R U . . .
C7_3 C 0.12647(10) 0.83686(11) 0.69118(7) 0.0216(3) Uani 1 1 d . . . . .
H7A_3 H 0.149811 0.766846 0.715443 0.032 Uiso 1 1 calc R U . . .
H7B_3 H 0.050039 0.843536 0.690958 0.032 Uiso 1 1 calc R U . . .
H7C_3 H 0.160890 0.897946 0.720991 0.032 Uiso 1 1 calc R U . . .
C8_3 C 0.12470(10) 0.94890(10) 0.56734(8) 0.0209(3) Uani 1 1 d . . . . .
H8A_3 H 0.162425 1.009410 0.595587 0.031 Uiso 1 1 calc R U . . .
H8B_3 H 0.048769 0.960253 0.567105 0.031 Uiso 1 1 calc R U . . .
H8C_3 H 0.143087 0.946974 0.513421 0.031 Uiso 1 1 calc R U . . .
C9_3 C 0.50286(9) 0.67746(9) 0.56315(7) 0.0147(2) Uani 1 1 d . . . . .
H9_3 H 0.469864 0.622336 0.524976 0.018 Uiso 1 1 calc R U . . .
C10_3 C 0.55388(10) 0.61575(11) 0.63454(8) 0.0206(3) Uani 1 1 d . . . . .
H10A_3 H 0.593724 0.667660 0.669757 0.031 Uiso 1 1 calc R U . . .
H10B_3 H 0.601486 0.559276 0.617732 0.031 Uiso 1 1 calc R U . . .
H10C_3 H 0.499178 0.580685 0.661956 0.031 Uiso 1 1 calc R U . . .
C11_3 C 0.58413(9) 0.74310(11) 0.52336(7) 0.0193(2) Uani 1 1 d . . . . .
H11A_3 H 0.549181 0.781999 0.477972 0.029 Uiso 1 1 calc R U . . .
H11B_3 H 0.637151 0.692822 0.506209 0.029 Uiso 1 1 calc R U . . .
H11C_3 H 0.618231 0.796628 0.560354 0.029 Uiso 1 1 calc R U . . .

loop_
_atom_site_aniso_label
_atom_site_aniso_U_11
_atom_site_aniso_U_22
_atom_site_aniso_U_33
_atom_site_aniso_U_23
_atom_site_aniso_U_13
_atom_site_aniso_U_12
Ni1_1 0.01054(15) 0.00697(14) 0.01139(15) 0.000 -0.00212(10) 0.000
B1_2 0.0295(8) 0.0154(7) 0.0259(8) -0.0061(5) -0.0121(6) 0.0017(5)
C1_2 0.0159(5) 0.0145(6) 0.0185(6) 0.0017(5) -0.0010(4) 0.0035(4)
N1_2 0.0108(4) 0.0108(4) 0.0200(5) 0.0037(4) -0.0024(4) 0.0005(3)
C2_2 0.0217(6) 0.0173(6) 0.0186(6) -0.0043(4) -0.0014(5) -0.0033(5)
N2_2 0.0358(7) 0.0186(6) 0.0337(7) -0.0035(5) -0.0016(5) 0.0009(5)
C1_3 0.0120(5) 0.0100(5) 0.0117(5) 0.0019(4) -0.0006(4) -0.0001(4)
N2_3 0.0120(4) 0.0105(4) 0.0134(4) -0.0013(3) -0.0010(3) -0.0003(3)
C3_3 0.0173(6) 0.0128(5) 0.0139(5) -0.0030(4) -0.0009(4) -0.0027(4)
C4_3 0.0156(5) 0.0133(5) 0.0140(5) -0.0016(4) -0.0012(4) -0.0037(4)
N5_3 0.0110(4) 0.0114(4) 0.0130(4) -0.0010(3) -0.0011(3) -0.0008(3)
C6_3 0.0114(5) 0.0145(5) 0.0180(6) -0.0031(4) -0.0005(4) 0.0014(4)
C7_3 0.0172(6) 0.0277(7) 0.0204(6) -0.0023(5) 0.0039(5) -0.0009(5)
C8_3 0.0203(6) 0.0171(6) 0.0245(6) -0.0007(5) -0.0016(5) 0.0065(5)
C9_3 0.0112(5) 0.0144(5) 0.0185(6) -0.0028(4) 0.0006(4) 0.0008(4)
C10_3 0.0145(6) 0.0202(6) 0.0265(6) 0.0035(5) -0.0017(5) 0.0025(5)
C11_3 0.0138(5) 0.0230(6) 0.0213(6) -0.0008(5) 0.0030(4) -0.0013(5)

loop_
_atom_type_symbol
_atom_type_description
_atom_type_scat_dispersion_real
_atom_type_scat_dispersion_imag
_atom_type_scat_source
C C 0.0181 0.0091 'International Tables Vol C Tables 4.2.6.8 and 6.1.1.4'
H H 0.0000 0.0000 'International Tables Vol C Tables 4.2.6.8 and 6.1.1.4'
B B 0.0090 0.0039 'International Tables Vol C Tables 4.2.6.8 and 6.1.1.4'
N N 0.0311 0.0180 'International Tables Vol C Tables 4.2.6.8 and 6.1.1.4'
Ni Ni -3.0029 0.5091 'International Tables Vol C Tables 4.2.6.8 and 6.1.1.4'

loop_
_geom_angle_atom_site_label_1
_geom_angle_atom_site_label_2
_geom_angle_atom_site_label_3
_geom_angle
_geom_angle_site_symmetry_1
_geom_angle_site_symmetry_3
_geom_angle_publ_flag
C1_3 Ni1_1 C1_3 90.92(6) 2_556 . ?
C1_3 Ni1_1 N1_2 89.87(4) 2_556 . ?
C1_3 Ni1_1 N1_2 174.65(4) . . ?
C1_3 Ni1_1 N1_2 174.65(4) 2_556 2_556 ?
C1_3 Ni1_1 N1_2 89.87(4) . 2_556 ?
N1_2 Ni1_1 N1_2 89.83(6) . 2_556 ?
C2_2 B1_2 C1_2 112.11(11) . . ?
C2_2 B1_2 H3_2 110.2(10) . . ?
C1_2 B1_2 H3_2 107.9(10) . . ?
C2_2 B1_2 H4_2 109.4(10) . . ?
C1_2 B1_2 H4_2 106.0(10) . . ?
H3_2 B1_2 H4_2 111.2(14) . . ?
N1_2 C1_2 B1_2 174.74(12) . . ?
C1_2 N1_2 Ni1_1 179.40(10) . . ?
N2_2 C2_2 B1_2 176.42(13) . . ?
N2_3 C1_3 N5_3 105.21(9) . . ?
N2_3 C1_3 Ni1_1 129.87(8) . . ?
N5_3 C1_3 Ni1_1 124.93(8) . . ?
C1_3 N2_3 C3_3 110.72(9) . . ?
C1_3 N2_3 C6_3 125.83(9) . . ?
C3_3 N2_3 C6_3 123.39(9) . . ?
C4_3 C3_3 N2_3 106.59(10) . . ?
C4_3 C3_3 H3_3 126.7 . . ?
N2_3 C3_3 H3_3 126.7 . . ?
C3_3 C4_3 N5_3 107.22(10) . . ?
C3_3 C4_3 H4_3 126.4 . . ?
N5_3 C4_3 H4_3 126.4 . . ?
C1_3 N5_3 C4_3 110.26(9) . . ?
C1_3 N5_3 C9_3 126.70(9) . . ?
C4_3 N5_3 C9_3 122.95(9) . . ?
N2_3 C6_3 C8_3 109.78(10) . . ?
N2_3 C6_3 C7_3 110.13(9) . . ?
C8_3 C6_3 C7_3 112.14(10) . . ?
N2_3 C6_3 H6_3 108.2 . . ?
C8_3 C6_3 H6_3 108.2 . . ?
C7_3 C6_3 H6_3 108.2 . . ?
C6_3 C7_3 H7A_3 109.5 . . ?
C6_3 C7_3 H7B_3 109.5 . . ?
H7A_3 C7_3 H7B_3 109.5 . . ?
C6_3 C7_3 H7C_3 109.5 . . ?
H7A_3 C7_3 H7C_3 109.5 . . ?
H7B_3 C7_3 H7C_3 109.5 . . ?
C6_3 C8_3 H8A_3 109.5 . . ?
C6_3 C8_3 H8B_3 109.5 . . ?
H8A_3 C8_3 H8B_3 109.5 . . ?
C6_3 C8_3 H8C_3 109.5 . . ?
H8A_3 C8_3 H8C_3 109.5 . . ?
H8B_3 C8_3 H8C_3 109.5 . . ?
N5_3 C9_3 C11_3 110.68(9) . . ?
N5_3 C9_3 C10_3 109.56(9) . . ?
C11_3 C9_3 C10_3 111.27(10) . . ?
N5_3 C9_3 H9_3 108.4 . . ?
C11_3 C9_3 H9_3 108.4 . . ?
C10_3 C9_3 H9_3 108.4 . . ?
C9_3 C10_3 H10A_3 109.5 . . ?
C9_3 C10_3 H10B_3 109.5 . . ?
H10A_3 C10_3 H10B_3 109.5 . . ?
C9_3 C10_3 H10C_3 109.5 . . ?
H10A_3 C10_3 H10C_3 109.5 . . ?
H10B_3 C10_3 H10C_3 109.5 . . ?
C9_3 C11_3 H11A_3 109.5 . . ?
C9_3 C11_3 H11B_3 109.5 . . ?
H11A_3 C11_3 H11B_3 109.5 . . ?
C9_3 C11_3 H11C_3 109.5 . . ?
H11A_3 C11_3 H11C_3 109.5 . . ?
H11B_3 C11_3 H11C_3 109.5 . . ?

loop_
_geom_bond_atom_site_label_1
_geom_bond_atom_site_label_2
_geom_bond_distance
_geom_bond_site_symmetry_2
_geom_bond_publ_flag
Ni1_1 C1_3 1.8984(11) 2_556 ?
Ni1_1 C1_3 1.8984(11) . ?
Ni1_1 N1_2 1.9006(10) . ?
Ni1_1 N1_2 1.9006(10) 2_556 ?
B1_2 C2_2 1.5808(19) . ?
B1_2 C1_2 1.5939(18) . ?
B1_2 H3_2 1.118(19) . ?
B1_2 H4_2 1.125(19) . ?
C1_2 N1_2 1.1315(16) . ?
C2_2 N2_2 1.1438(18) . ?
C1_3 N2_3 1.3513(14) . ?
C1_3 N5_3 1.3580(14) . ?
N2_3 C3_3 1.3876(14) . ?
N2_3 C6_3 1.4792(14) . ?
C3_3 C4_3 1.3463(17) . ?
C3_3 H3_3 0.9500 . ?
C4_3 N5_3 1.3848(14) . ?
C4_3 H4_3 0.9500 . ?
N5_3 C9_3 1.4822(14) . ?
C6_3 C8_3 1.5214(16) . ?
C6_3 C7_3 1.5226(17) . ?
C6_3 H6_3 1.0000 . ?
C7_3 H7A_3 0.9800 . ?
C7_3 H7B_3 0.9800 . ?
C7_3 H7C_3 0.9800 . ?
C8_3 H8A_3 0.9800 . ?
C8_3 H8B_3 0.9800 . ?
C8_3 H8C_3 0.9800 . ?
C9_3 C11_3 1.5262(16) . ?
C9_3 C10_3 1.5264(16) . ?
C9_3 H9_3 1.0000 . ?
C10_3 H10A_3 0.9800 . ?
C10_3 H10B_3 0.9800 . ?
C10_3 H10C_3 0.9800 . ?
C11_3 H11A_3 0.9800 . ?
C11_3 H11B_3 0.9800 . ?
C11_3 H11C_3 0.9800 . ?
